data_4080388
loop_
_publ_author_name
'Brun, Sandra'
'Torres, \'Oscar'
'Pla-Quintana, Anna'
'Roglans, Anna'
'Goddard, Richard'
'P\"orschke, Klaus-Richard'

_publ_section_title
;
 Nickel(0) Complexes of Acyclic Polyunsaturated Aza Ligands
;
_journal_issue 6
_journal_name_full Organometallics
_journal_page_first 1710
_journal_paper_doi 10.1021/om301160m
_journal_volume 32
_journal_year 2013
_chemical_compound_source tetrahydrofuran
_chemical_formula_moiety 'C24 H28 N2 Ni O4 S2'
_chemical_formula_sum 'C24 H28 N2 Ni O4 S2'
_chemical_formula_weight 531.31
_chemical_name_systematic
;
 N,N'-bis(4-tolylsulfonyl)-
 4,9-diazadodeca-1,11-diene-6-yne-nickel
;
_space_group_IT_number 60
_symmetry_cell_setting orthorhombic
_symmetry_Int_Tables_number 60
_symmetry_space_group_name_Hall '-P 2n 2ab'
_symmetry_space_group_name_H-M 'P b c n'
_atom_sites_solution_hydrogens geom
_atom_sites_solution_primary direct
_atom_sites_solution_secondary difmap
_audit_block_code CHS-CD-136-00
_audit_creation_date 2012-08-15
_cell_angle_alpha 90.00
_cell_angle_beta 90.00
_cell_angle_gamma 90.00
_cell_formula_units_Z 4
_cell_length_a 11.0828(13)
_cell_length_b 12.9661(16)
_cell_length_c 15.6133(19)
_cell_measurement_reflns_used 9823
_cell_measurement_temperature 100
_cell_measurement_theta_max 36.7565
_cell_measurement_theta_min 2.4176
_cell_volume 2243.6(5)
_computing_cell_refinement 'SAINT software (Bruker AXS, 2004)'
_computing_data_collection 'APEX2 (Bruker AXS, 2008)'
_computing_data_reduction 'SAINT software (Bruker AXS, 2004)'
_computing_molecular_graphics 'DIAMOND (Crystal Impact GbR, 2005)'
_computing_publication_material
;
O. V. Dolomanov, L. J. Bourhis, R. J. Gildea, J. A. K. Howard and H. Puschmann,
OLEX2: a complete structure solution, refinement and analysis program.
J. Appl. Cryst. (2009). 42, 339-341.
;
_computing_structure_refinement 'SHELXL-97 (G. M. Sheldrick, 2008)'
_computing_structure_solution 'SHELXS-97 (G. M. Sheldrick, 2008)'
_diffrn_ambient_temperature 100
_diffrn_detector_area_resol_mean 66.67
_diffrn_measured_fraction_theta_full 1.000
_diffrn_measured_fraction_theta_max 0.979
_diffrn_measurement_device_type 'Bruker-AXS Kappa Mach3 APEX-II'
_diffrn_measurement_method 'CCD \f- and \w-scans'
_diffrn_radiation_monochromator 'Incoatec Helios mirrors'
_diffrn_radiation_source '0.2 x 2mm^2^ focus rotating anode'
_diffrn_radiation_type Mo-K\a
_diffrn_radiation_wavelength 0.71073
_diffrn_reflns_av_R_equivalents 0.0246
_diffrn_reflns_av_sigmaI/netI 0.0104
_diffrn_reflns_limit_h_max 18
_diffrn_reflns_limit_h_min -18
_diffrn_reflns_limit_k_max 21
_diffrn_reflns_limit_k_min -21
_diffrn_reflns_limit_l_max 26
_diffrn_reflns_limit_l_min -26
_diffrn_reflns_number 82304
_diffrn_reflns_theta_full 27.50
_diffrn_reflns_theta_max 36.98
_diffrn_reflns_theta_min 2.42
_exptl_absorpt_coefficient_mu 1.087
_exptl_absorpt_correction_T_max 0.89672
_exptl_absorpt_correction_T_min 0.74631
_exptl_absorpt_correction_type gaussian
_exptl_absorpt_process_details 'SADABS (Bruker AXS, 2008)'
_exptl_crystal_colour yellow
_exptl_crystal_density_diffrn 1.573
_exptl_crystal_description plate
_exptl_crystal_F_000 1112
_exptl_crystal_size_max 0.213
_exptl_crystal_size_mid 0.211
_exptl_crystal_size_min 0.118
_refine_diff_density_max 0.749
_refine_diff_density_min -0.417
_refine_diff_density_rms 0.071
_refine_ls_extinction_method none
_refine_ls_goodness_of_fit_ref 1.092
_refine_ls_hydrogen_treatment constr
_refine_ls_matrix_type full
_refine_ls_number_parameters 151
_refine_ls_number_reflns 5585
_refine_ls_number_restraints 0
_refine_ls_restrained_S_all 1.092
_refine_ls_R_factor_all 0.0276
_refine_ls_R_factor_gt 0.0246
_refine_ls_shift/su_max 0.003
_refine_ls_shift/su_mean 0.000
_refine_ls_structure_factor_coef Fsqd
_refine_ls_weighting_details 'calc w=1/[\s^2^(Fo^2^)+(0.0382P)^2^+0.8230P] where P=(Fo^2^+2Fc^2^)/3'
_refine_ls_weighting_scheme calc
_refine_ls_wR_factor_gt 0.0720
_refine_ls_wR_factor_ref 0.0736
_reflns_number_gt 5130
_reflns_number_total 5585
_reflns_threshold_expression >2sigma(I)
_cod_data_source_file om301160m_si_002.cif
_cod_data_source_block 3
_cod_original_sg_symbol_Hall '-p 2n 2ab '
_cod_original_sg_symbol_H-M 'p b c n'
_cod_database_code 4080388

loop_
_symmetry_equiv_pos_as_xyz
'x, y, z'
'-x+1/2, -y+1/2, z+1/2'
'-x, y, -z+1/2'
'x+1/2, -y+1/2, -z'
'-x, -y, -z'
'x-1/2, y-1/2, -z-1/2'
'x, -y, z-1/2'
'-x-1/2, y-1/2, z'

loop_
_atom_site_label
_atom_site_type_symbol
_atom_site_fract_x
_atom_site_fract_y
_atom_site_fract_z
_atom_site_U_iso_or_equiv
_atom_site_adp_type
_atom_site_occupancy
_atom_site_symmetry_multiplicity
_atom_site_calc_flag
_atom_site_refinement_flags
Ni1 Ni 0.0000 0.606800(11) 0.7500 0.01069(4) Uani 1 2 d S
S1 S 0.250979(16) 0.733025(15) 0.578621(11) 0.01254(4) Uani 1 1 d .
O1 O 0.29979(6) 0.66977(6) 0.51151(4) 0.01894(11) Uani 1 1 d .
O2 O 0.27838(6) 0.84155(5) 0.58108(4) 0.01842(11) Uani 1 1 d .
N1 N 0.10436(6) 0.72345(5) 0.57058(4) 0.01193(10) Uani 1 1 d .
C1 C -0.02900(9) 0.49072(6) 0.66526(5) 0.01810(14) Uani 1 1 d .
H1A H 0.0402 0.4485 0.6506 0.022 Uiso 1 1 calc R
H1B H -0.1030 0.4517 0.6723 0.022 Uiso 1 1 calc R
C2 C -0.03861(7) 0.58515(6) 0.62366(5) 0.01424(12) Uani 1 1 d .
H2 H -0.1219 0.6032 0.6088 0.017 Uiso 1 1 calc R
C3 C 0.05211(7) 0.61896(6) 0.55680(5) 0.01400(12) Uani 1 1 d .
H3B H 0.1175 0.5692 0.5555 0.017 Uiso 1 1 calc R
H3A H 0.0133 0.6177 0.5011 0.017 Uiso 1 1 calc R
C4 C 0.02960(7) 0.79225(6) 0.62342(5) 0.01244(11) Uani 1 1 d .
H4A H -0.0477 0.8024 0.5954 0.015 Uiso 1 1 calc R
H4B H 0.0688 0.8589 0.6277 0.015 Uiso 1 1 calc R
C5 C -0.00900(6) 0.75134(6) 0.78951(5) 0.01157(11) Uani 1 1 d .
C6 C 0.29771(7) 0.67992(6) 0.67697(5) 0.01251(11) Uani 1 1 d .
C7 C 0.31025(7) 0.57334(6) 0.68581(5) 0.01548(12) Uani 1 1 d .
H7 H 0.2962 0.5297 0.6396 0.019 Uiso 1 1 calc R
C8 C 0.34405(8) 0.53347(6) 0.76487(5) 0.01592(13) Uani 1 1 d .
H8 H 0.3529 0.4625 0.7711 0.019 Uiso 1 1 calc R
C9 C 0.36508(7) 0.59781(6) 0.83517(5) 0.01387(12) Uani 1 1 d .
C10 C 0.35195(7) 0.70429(6) 0.82452(5) 0.01548(12) Uani 1 1 d .
H10 H 0.3659 0.7481 0.8706 0.019 Uiso 1 1 calc R
C11 C 0.31833(8) 0.74554(6) 0.74600(5) 0.01454(12) Uani 1 1 d .
H11 H 0.3097 0.8165 0.7396 0.017 Uiso 1 1 calc R
C12 C 0.40092(9) 0.55413(7) 0.92062(5) 0.01920(14) Uani 1 1 d .
H12A H 0.3922 0.4805 0.9196 0.029 Uiso 1 1 calc R
H12C H 0.3500 0.5824 0.9644 0.029 Uiso 1 1 calc R
H12B H 0.4834 0.5716 0.9324 0.029 Uiso 1 1 calc R

loop_
_atom_site_aniso_label
_atom_site_aniso_U_11
_atom_site_aniso_U_22
_atom_site_aniso_U_33
_atom_site_aniso_U_23
_atom_site_aniso_U_13
_atom_site_aniso_U_12
Ni1 0.01241(6) 0.00975(6) 0.00991(6) 0.000 0.00142(4) 0.000
S1 0.01141(7) 0.01486(8) 0.01135(7) 0.00133(5) 0.00111(5) -0.00144(5)
O1 0.0167(2) 0.0263(3) 0.0139(2) -0.0016(2) 0.00545(19) 0.0013(2)
O2 0.0184(3) 0.0158(3) 0.0211(3) 0.0051(2) -0.0016(2) -0.0053(2)
N1 0.0114(2) 0.0135(3) 0.0109(2) -0.00016(19) 0.00040(18) -0.00082(19)
C1 0.0255(4) 0.0130(3) 0.0158(3) -0.0025(2) 0.0031(3) -0.0043(3)
C2 0.0140(3) 0.0158(3) 0.0129(3) -0.0018(2) 0.0002(2) -0.0030(2)
C3 0.0153(3) 0.0157(3) 0.0109(3) -0.0024(2) 0.0009(2) -0.0031(2)
C4 0.0138(3) 0.0126(3) 0.0109(3) 0.0019(2) 0.0004(2) 0.0016(2)
C5 0.0118(3) 0.0120(3) 0.0109(3) -0.0005(2) 0.0003(2) -0.0001(2)
C6 0.0113(2) 0.0134(3) 0.0128(3) -0.0002(2) -0.0009(2) 0.0001(2)
C7 0.0175(3) 0.0133(3) 0.0156(3) -0.0025(2) -0.0026(2) 0.0020(2)
C8 0.0180(3) 0.0130(3) 0.0167(3) -0.0002(2) -0.0020(2) 0.0026(2)
C9 0.0131(3) 0.0151(3) 0.0134(3) 0.0004(2) -0.0003(2) 0.0020(2)
C10 0.0179(3) 0.0144(3) 0.0142(3) -0.0014(2) -0.0023(2) 0.0006(2)
C11 0.0167(3) 0.0119(3) 0.0150(3) -0.0004(2) -0.0023(2) -0.0010(2)
C12 0.0226(4) 0.0206(4) 0.0144(3) 0.0023(3) -0.0007(3) 0.0052(3)

loop_
_atom_type_symbol
_atom_type_description
_atom_type_scat_dispersion_real
_atom_type_scat_dispersion_imag
_atom_type_scat_source
C C 0.0033 0.0016 'International Tables Vol C Tables 4.2.6.8 and 6.1.1.4'
H H 0.0000 0.0000 'International Tables Vol C Tables 4.2.6.8 and 6.1.1.4'
N N 0.0061 0.0033 'International Tables Vol C Tables 4.2.6.8 and 6.1.1.4'
Ni Ni 0.3393 1.1124 'International Tables Vol C Tables 4.2.6.8 and 6.1.1.4'
O O 0.0106 0.0060 'International Tables Vol C Tables 4.2.6.8 and 6.1.1.4'
S S 0.1246 0.1234 'International Tables Vol C Tables 4.2.6.8 and 6.1.1.4'

loop_
_exptl_crystal_face_index_h
_exptl_crystal_face_index_k
_exptl_crystal_face_index_l
_exptl_crystal_face_perp_dist
0.00 0.00 1.00 0.0660
0.00 0.00 -1.00 0.0520
1.00 -1.00 0.00 0.1200
-1.00 1.00 0.00 0.0910
2.00 2.00 -3.00 0.1430
-4.00 3.00 1.00 0.0870
-1.00 -3.00 4.00 0.0700
-3.00 0.00 1.00 0.0930

loop_
_geom_angle_atom_site_label_1
_geom_angle_atom_site_label_2
_geom_angle_atom_site_label_3
_geom_angle
_geom_angle_site_symmetry_1
_geom_angle_site_symmetry_3
_geom_angle_publ_flag
C5 Ni1 C5 36.88(4) . 3_556 y
C5 Ni1 C1 120.52(3) . 3_556 y
C5 Ni1 C1 154.04(3) 3_556 3_556 y
C5 Ni1 C1 154.04(3) . . y
C5 Ni1 C1 120.52(3) 3_556 . n
C1 Ni1 C1 84.27(5) 3_556 . n
C5 Ni1 C2 114.98(3) . . y
C5 Ni1 C2 80.73(3) 3_556 . n
C1 Ni1 C2 124.20(4) 3_556 . n
C1 Ni1 C2 39.97(3) . . y
C5 Ni1 C2 80.73(3) . 3_556 y
C5 Ni1 C2 114.98(3) 3_556 3_556 y
C1 Ni1 C2 39.97(3) 3_556 3_556 y
C1 Ni1 C2 124.20(4) . 3_556 y
C2 Ni1 C2 164.17(5) . 3_556 y
O1 S1 O2 119.86(4) . . y
O1 S1 N1 105.96(4) . . y
O2 S1 N1 106.61(4) . . y
O1 S1 C6 107.59(4) . . y
O2 S1 C6 107.27(4) . . y
N1 S1 C6 109.25(3) . . y
C4 N1 C3 114.45(6) . . y
C4 N1 S1 118.10(5) . . y
C3 N1 S1 117.82(5) . . y
C2 C1 Ni1 70.34(5) . . y
C2 C1 H1A 116.6 . . n
Ni1 C1 H1A 116.6 . . n
C2 C1 H1B 116.6 . . n
Ni1 C1 H1B 116.6 . . n
H1A C1 H1B 113.6 . . n
C1 C2 C3 121.75(7) . . y
C1 C2 Ni1 69.69(5) . . y
C3 C2 Ni1 119.21(5) . . y
C1 C2 H2 113.2 . . n
C3 C2 H2 113.2 . . n
Ni1 C2 H2 113.2 . . n
N1 C3 C2 114.96(6) . . y
N1 C3 H3B 108.5 . . n
C2 C3 H3B 108.5 . . n
N1 C3 H3A 108.5 . . n
C2 C3 H3A 108.5 . . n
H3B C3 H3A 107.5 . . n
N1 C4 C5 112.68(6) . 3_556 y
N1 C4 H4A 109.1 . . n
C5 C4 H4A 109.1 3_556 . n
N1 C4 H4B 109.1 . . n
C5 C4 H4B 109.1 3_556 . n
H4A C4 H4B 107.8 . . n
C5 C5 C4 158.94(4) 3_556 3_556 y
C5 C5 Ni1 71.56(2) 3_556 . n
C4 C5 Ni1 129.49(5) 3_556 . n
C11 C6 C7 120.81(7) . . y
C11 C6 S1 118.98(6) . . y
C7 C6 S1 120.18(6) . . y
C8 C7 C6 118.88(7) . . y
C8 C7 H7 120.6 . . n
C6 C7 H7 120.6 . . n
C7 C8 C9 121.35(7) . . y
C7 C8 H8 119.3 . . n
C9 C8 H8 119.3 . . n
C10 C9 C8 118.58(7) . . y
C10 C9 C12 120.35(7) . . y
C8 C9 C12 121.07(7) . . y
C11 C10 C9 120.89(7) . . y
C11 C10 H10 119.6 . . n
C9 C10 H10 119.6 . . n
C10 C11 C6 119.48(7) . . y
C10 C11 H11 120.3 . . n
C6 C11 H11 120.3 . . n
C9 C12 H12A 109.5 . . n
C9 C12 H12C 109.5 . . n
H12A C12 H12C 109.5 . . n
C9 C12 H12B 109.5 . . n
H12A C12 H12B 109.5 . . n
H12C C12 H12B 109.5 . . n

loop_
_geom_bond_atom_site_label_1
_geom_bond_atom_site_label_2
_geom_bond_distance
_geom_bond_site_symmetry_2
_geom_bond_publ_flag
Ni1 C5 1.9755(8) . y
Ni1 C5 1.9756(8) 3_556 y
Ni1 C1 2.0295(8) 3_556 y
Ni1 C1 2.0296(8) . y
Ni1 C2 2.0379(8) . y
Ni1 C2 2.0379(8) 3_556 y
S1 O1 1.4364(7) . y
S1 O2 1.4401(7) . y
S1 N1 1.6345(7) . y
S1 C6 1.7608(8) . y
N1 C4 1.4707(10) . y
N1 C3 1.4890(10) . y
C1 C2 1.3901(12) . y
C1 H1A 0.9700 . n
C1 H1B 0.9700 . n
C2 C3 1.5143(11) . y
C2 H2 0.9800 . n
C3 H3B 0.9700 . n
C3 H3A 0.9700 . n
C4 C5 1.4769(10) 3_556 y
C4 H4A 0.9700 . n
C4 H4B 0.9700 . n
C5 C5 1.2499(15) 3_556 y
C5 C4 1.4770(10) 3_556 y
C6 C11 1.3921(11) . y
C6 C7 1.3957(11) . y
C7 C8 1.3897(11) . y
C7 H7 0.9300 . n
C8 C9 1.3982(11) . y
C8 H8 0.9300 . n
C9 C10 1.3982(11) . y
C9 C12 1.5028(11) . y
C10 C11 1.3884(11) . y
C10 H10 0.9300 . n
C11 H11 0.9300 . n
C12 H12A 0.9600 . n
C12 H12C 0.9600 . n
C12 H12B 0.9600 . n
